data_4512167
loop_
_publ_author_name
'Thorp-Greenwood, Flora L.'
'Kulak, Alexander N.'
'Hardie, Michaele J.'

_publ_section_title
;
 Three-Dimensional Silver-dabco Coordination Polymers with Zeolitic or
 Three-Connected Topology
;
_journal_issue 11
_journal_name_full 'Crystal Growth &amp; Design'
_journal_page_first 5361
_journal_paper_doi 10.1021/cg501231v
_journal_volume 14
_journal_year 2014
_chemical_formula_sum 'C20 H36 Ag N8 O4 Re'
_chemical_formula_weight 746.64
_chemical_name_systematic
; 
 bis(diazabicyclo[2.2.2]octane)silver(I)perrhenate
 acetonitrile solvate
;
_space_group_IT_number 227
_symmetry_cell_setting cubic
_symmetry_space_group_name_Hall '-F 4vw 2vw 3'
_symmetry_space_group_name_H-M 'F d -3 m :2'
_atom_sites_solution_hydrogens geom
_atom_sites_solution_primary direct
_atom_sites_solution_secondary difmap
_audit_creation_method SHELXL-97
_cell_angle_alpha 90.00
_cell_angle_beta 90.00
_cell_angle_gamma 90.00
_cell_formula_units_Z 136
_cell_length_a 45.6110(10)
_cell_length_b 45.6110(10)
_cell_length_c 45.6110(10)
_cell_measurement_temperature 150(2)
_cell_volume 94887(4)
_computing_structure_refinement 'SHELXL-97 (Sheldrick, 1997)'
_computing_structure_solution 'SHELXS-97 (Sheldrick, 1990)'
_diffrn_ambient_temperature 150(2)
_diffrn_measured_fraction_theta_full 0.998
_diffrn_measured_fraction_theta_max 0.998
_diffrn_radiation_monochromator graphite
_diffrn_radiation_source 'fine-focus sealed tube'
_diffrn_radiation_type MoK\a
_diffrn_radiation_wavelength 0.71073
_diffrn_reflns_av_R_equivalents 0.0756
_diffrn_reflns_av_sigmaI/netI 0.0256
_diffrn_reflns_limit_h_max 57
_diffrn_reflns_limit_h_min -42
_diffrn_reflns_limit_k_max 54
_diffrn_reflns_limit_k_min -57
_diffrn_reflns_limit_l_max 36
_diffrn_reflns_limit_l_min -57
_diffrn_reflns_number 90673
_diffrn_reflns_theta_full 26.44
_diffrn_reflns_theta_max 26.44
_diffrn_reflns_theta_min 2.19
_exptl_absorpt_coefficient_mu 5.074
_exptl_absorpt_correction_T_max 0.3636
_exptl_absorpt_correction_T_min 0.3636
_exptl_absorpt_correction_type multi-scan
_exptl_crystal_colour cube
_exptl_crystal_density_diffrn 1.777
_exptl_crystal_density_method 'not measured'
_exptl_crystal_description colourless
_exptl_crystal_F_000 49776
_exptl_crystal_size_max 0.25
_exptl_crystal_size_mid 0.25
_exptl_crystal_size_min 0.25
_refine_diff_density_max 4.242
_refine_diff_density_min -2.347
_refine_diff_density_rms 0.261
_refine_ls_extinction_method none
_refine_ls_goodness_of_fit_ref 1.103
_refine_ls_hydrogen_treatment constr
_refine_ls_matrix_type full
_refine_ls_number_parameters 152
_refine_ls_number_reflns 4538
_refine_ls_number_restraints 0
_refine_ls_restrained_S_all 1.103
_refine_ls_R_factor_all 0.0996
_refine_ls_R_factor_gt 0.0782
_refine_ls_shift/su_max 0.001
_refine_ls_shift/su_mean 0.000
_refine_ls_structure_factor_coef Fsqd
_refine_ls_weighting_details 'calc w=1/[\s^2^(Fo^2^)+(0.1374P)^2^+5629.2319P] where P=(Fo^2^+2Fc^2^)/3'
_refine_ls_weighting_scheme calc
_refine_ls_wR_factor_gt 0.2352
_refine_ls_wR_factor_ref 0.2615
_reflns_number_gt 3555
_reflns_number_total 4538
_reflns_threshold_expression >2sigma(I)
_cod_data_source_file cg501231v_si_002.cif
_cod_data_source_block c:
_cod_depositor_comments 'Adding full bibliography for 4512167--4512169.cif.'
_cod_original_sg_symbol_H-M Fd-3m
_cod_database_code 4512167

loop_
_symmetry_equiv_pos_as_xyz
'x, y, z'
'-y, x+1/4, z+1/4'
'-x+1/4, -y+1/4, z'
'y+1/4, -x, z+1/4'
'x+1/4, -z, y+1/4'
'x, -y+1/4, -z+1/4'
'x+1/4, z+1/4, -y'
'z+1/4, y+1/4, -x'
'-x+1/4, y, -z+1/4'
'-z, y+1/4, x+1/4'
'z, x, y'
'y, z, x'
'-y+1/4, -z+1/4, x'
'z, -x+1/4, -y+1/4'
'-y+1/4, z, -x+1/4'
'-z+1/4, -x+1/4, y'
'-z+1/4, x, -y+1/4'
'y, -z+1/4, -x+1/4'
'y+1/4, x+1/4, -z'
'-y, -x, -z'
'-x, z+1/4, y+1/4'
'-x, -z, -y'
'z+1/4, -y, x+1/4'
'-z, -y, -x'
'x, y+1/2, z+1/2'
'-y, x+3/4, z+3/4'
'-x+1/4, -y+3/4, z+1/2'
'y+1/4, -x+1/2, z+3/4'
'x+1/4, -z+1/2, y+3/4'
'x, -y+3/4, -z+3/4'
'x+1/4, z+3/4, -y+1/2'
'z+1/4, y+3/4, -x+1/2'
'-x+1/4, y+1/2, -z+3/4'
'-z, y+3/4, x+3/4'
'z, x+1/2, y+1/2'
'y, z+1/2, x+1/2'
'-y+1/4, -z+3/4, x+1/2'
'z, -x+3/4, -y+3/4'
'-y+1/4, z+1/2, -x+3/4'
'-z+1/4, -x+3/4, y+1/2'
'-z+1/4, x+1/2, -y+3/4'
'y, -z+3/4, -x+3/4'
'y+1/4, x+3/4, -z+1/2'
'-y, -x+1/2, -z+1/2'
'-x, z+3/4, y+3/4'
'-x, -z+1/2, -y+1/2'
'z+1/4, -y+1/2, x+3/4'
'-z, -y+1/2, -x+1/2'
'x+1/2, y, z+1/2'
'-y+1/2, x+1/4, z+3/4'
'-x+3/4, -y+1/4, z+1/2'
'y+3/4, -x, z+3/4'
'x+3/4, -z, y+3/4'
'x+1/2, -y+1/4, -z+3/4'
'x+3/4, z+1/4, -y+1/2'
'z+3/4, y+1/4, -x+1/2'
'-x+3/4, y, -z+3/4'
'-z+1/2, y+1/4, x+3/4'
'z+1/2, x, y+1/2'
'y+1/2, z, x+1/2'
'-y+3/4, -z+1/4, x+1/2'
'z+1/2, -x+1/4, -y+3/4'
'-y+3/4, z, -x+3/4'
'-z+3/4, -x+1/4, y+1/2'
'-z+3/4, x, -y+3/4'
'y+1/2, -z+1/4, -x+3/4'
'y+3/4, x+1/4, -z+1/2'
'-y+1/2, -x, -z+1/2'
'-x+1/2, z+1/4, y+3/4'
'-x+1/2, -z, -y+1/2'
'z+3/4, -y, x+3/4'
'-z+1/2, -y, -x+1/2'
'x+1/2, y+1/2, z'
'-y+1/2, x+3/4, z+1/4'
'-x+3/4, -y+3/4, z'
'y+3/4, -x+1/2, z+1/4'
'x+3/4, -z+1/2, y+1/4'
'x+1/2, -y+3/4, -z+1/4'
'x+3/4, z+3/4, -y'
'z+3/4, y+3/4, -x'
'-x+3/4, y+1/2, -z+1/4'
'-z+1/2, y+3/4, x+1/4'
'z+1/2, x+1/2, y'
'y+1/2, z+1/2, x'
'-y+3/4, -z+3/4, x'
'z+1/2, -x+3/4, -y+1/4'
'-y+3/4, z+1/2, -x+1/4'
'-z+3/4, -x+3/4, y'
'-z+3/4, x+1/2, -y+1/4'
'y+1/2, -z+3/4, -x+1/4'
'y+3/4, x+3/4, -z'
'-y+1/2, -x+1/2, -z'
'-x+1/2, z+3/4, y+1/4'
'-x+1/2, -z+1/2, -y'
'z+3/4, -y+1/2, x+1/4'
'-z+1/2, -y+1/2, -x'
'-x, -y, -z'
'y, -x-1/4, -z-1/4'
'x-1/4, y-1/4, -z'
'-y-1/4, x, -z-1/4'
'-x-1/4, z, -y-1/4'
'-x, y-1/4, z-1/4'
'-x-1/4, -z-1/4, y'
'-z-1/4, -y-1/4, x'
'x-1/4, -y, z-1/4'
'z, -y-1/4, -x-1/4'
'-z, -x, -y'
'-y, -z, -x'
'y-1/4, z-1/4, -x'
'-z, x-1/4, y-1/4'
'y-1/4, -z, x-1/4'
'z-1/4, x-1/4, -y'
'z-1/4, -x, y-1/4'
'-y, z-1/4, x-1/4'
'-y-1/4, -x-1/4, z'
'y, x, z'
'x, -z-1/4, -y-1/4'
'x, z, y'
'-z-1/4, y, -x-1/4'
'z, y, x'
'-x, -y+1/2, -z+1/2'
'y, -x+1/4, -z+1/4'
'x-1/4, y+1/4, -z+1/2'
'-y-1/4, x+1/2, -z+1/4'
'-x-1/4, z+1/2, -y+1/4'
'-x, y+1/4, z+1/4'
'-x-1/4, -z+1/4, y+1/2'
'-z-1/4, -y+1/4, x+1/2'
'x-1/4, -y+1/2, z+1/4'
'z, -y+1/4, -x+1/4'
'-z, -x+1/2, -y+1/2'
'-y, -z+1/2, -x+1/2'
'y-1/4, z+1/4, -x+1/2'
'-z, x+1/4, y+1/4'
'y-1/4, -z+1/2, x+1/4'
'z-1/4, x+1/4, -y+1/2'
'z-1/4, -x+1/2, y+1/4'
'-y, z+1/4, x+1/4'
'-y-1/4, -x+1/4, z+1/2'
'y, x+1/2, z+1/2'
'x, -z+1/4, -y+1/4'
'x, z+1/2, y+1/2'
'-z-1/4, y+1/2, -x+1/4'
'z, y+1/2, x+1/2'
'-x+1/2, -y, -z+1/2'
'y+1/2, -x-1/4, -z+1/4'
'x+1/4, y-1/4, -z+1/2'
'-y+1/4, x, -z+1/4'
'-x+1/4, z, -y+1/4'
'-x+1/2, y-1/4, z+1/4'
'-x+1/4, -z-1/4, y+1/2'
'-z+1/4, -y-1/4, x+1/2'
'x+1/4, -y, z+1/4'
'z+1/2, -y-1/4, -x+1/4'
'-z+1/2, -x, -y+1/2'
'-y+1/2, -z, -x+1/2'
'y+1/4, z-1/4, -x+1/2'
'-z+1/2, x-1/4, y+1/4'
'y+1/4, -z, x+1/4'
'z+1/4, x-1/4, -y+1/2'
'z+1/4, -x, y+1/4'
'-y+1/2, z-1/4, x+1/4'
'-y+1/4, -x-1/4, z+1/2'
'y+1/2, x, z+1/2'
'x+1/2, -z-1/4, -y+1/4'
'x+1/2, z, y+1/2'
'-z+1/4, y, -x+1/4'
'z+1/2, y, x+1/2'
'-x+1/2, -y+1/2, -z'
'y+1/2, -x+1/4, -z-1/4'
'x+1/4, y+1/4, -z'
'-y+1/4, x+1/2, -z-1/4'
'-x+1/4, z+1/2, -y-1/4'
'-x+1/2, y+1/4, z-1/4'
'-x+1/4, -z+1/4, y'
'-z+1/4, -y+1/4, x'
'x+1/4, -y+1/2, z-1/4'
'z+1/2, -y+1/4, -x-1/4'
'-z+1/2, -x+1/2, -y'
'-y+1/2, -z+1/2, -x'
'y+1/4, z+1/4, -x'
'-z+1/2, x+1/4, y-1/4'
'y+1/4, -z+1/2, x-1/4'
'z+1/4, x+1/4, -y'
'z+1/4, -x+1/2, y-1/4'
'-y+1/2, z+1/4, x-1/4'
'-y+1/4, -x+1/4, z'
'y+1/2, x+1/2, z'
'x+1/2, -z+1/4, -y-1/4'
'x+1/2, z+1/2, y'
'-z+1/4, y+1/2, -x-1/4'
'z+1/2, y+1/2, x'

loop_
_atom_site_label
_atom_site_type_symbol
_atom_site_fract_x
_atom_site_fract_y
_atom_site_fract_z
_atom_site_U_iso_or_equiv
_atom_site_adp_type
_atom_site_occupancy
_atom_site_symmetry_multiplicity
_atom_site_calc_flag
_atom_site_refinement_flags
_atom_site_disorder_assembly
_atom_site_disorder_group
Re1 Re 0.26044(3) 0.6250 0.1250 0.0523(5) Uani 0.60 4 d SP A 1
Ag1 Ag 0.1250 0.6250 0.1250 0.0217(6) Uani 1 24 d S . .
N1 N 0.1548(2) 0.5952(2) 0.0952(2) 0.028(4) Uani 1 6 d S . .
C1 C 0.1735(2) 0.6137(3) 0.0765(2) 0.073(7) Uani 1 2 d S . .
H1A H 0.1860 0.6264 0.0889 0.088 Uiso 0.50 1 calc PR . .
H1B H 0.1611 0.6264 0.0640 0.088 Uiso 0.50 1 calc PR . .
Re2 Re 0.26204(13) 0.59946(12) 0.15054(12) 0.0983(18) Uani 0.20 2 d SP B 2
Ag2 Ag 0.217598(19) 0.532402(19) 0.032402(19) 0.0226(4) Uani 1 6 d S . .
N2 N 0.1875(2) 0.5625(2) 0.0625(2) 0.027(4) Uani 1 6 d S . .
C2 C 0.1935(3) 0.5934(4) 0.0565(3) 0.090(9) Uani 1 2 d S . .
H2A H 0.1896 0.5976 0.0356 0.108 Uiso 0.50 1 calc PR . .
H2B H 0.2144 0.5976 0.0604 0.108 Uiso 0.50 1 calc PR . .
Re3 Re 0.42494(7) 0.55711(4) 0.19289(4) 0.0761(8) Uani 0.50 2 d SP C 1
Ag3 Ag 0.371339(19) 0.567597(13) 0.067597(13) 0.0233(3) Uani 1 2 d S . .
N3 N 0.2672(2) 0.54341(16) 0.04341(16) 0.028(2) Uani 1 2 d S . .
C3 C 0.2868(3) 0.5256(2) 0.0256(2) 0.052(4) Uani 1 2 d S . .
H3A H 0.2830 0.5295 0.0046 0.062 Uiso 0.50 1 calc PR . .
H3B H 0.2830 0.5046 0.0295 0.062 Uiso 0.50 1 calc PR . .
Re4 Re 0.44251(10) 0.56398(5) 0.18602(5) 0.0853(12) Uani 0.40 2 d SP D 2
N4 N 0.3214(2) 0.55554(17) 0.05554(17) 0.028(2) Uani 1 2 d S . .
C4 C 0.3193(3) 0.5331(2) 0.0331(2) 0.055(5) Uani 1 2 d S . .
H4A H 0.3294 0.5151 0.0400 0.066 Uiso 0.50 1 calc PR . .
H4B H 0.3294 0.5400 0.0151 0.066 Uiso 0.50 1 calc PR . .
Re5 Re 0.2500 0.5000 0.2500 0.050(3) Uani 0.12 12 d SP . .
N5 N 0.3721(2) 0.60474(16) 0.10474(16) 0.027(2) Uani 1 2 d S . .
C5 C 0.3057(3) 0.5817(3) 0.0448(5) 0.090(6) Uani 1 1 d . . .
H5A H 0.3152 0.5889 0.0266 0.108 Uiso 1 1 calc R . .
H5B H 0.3068 0.5975 0.0596 0.108 Uiso 1 1 calc R . .
N6 N 0.39391(17) 0.52385(16) 0.08458(17) 0.0304(16) Uani 1 1 d . . .
C6 C 0.2730(3) 0.5742(3) 0.0384(5) 0.090(6) Uani 1 1 d . . .
H6A H 0.2602 0.5861 0.0512 0.108 Uiso 1 1 calc R . .
H6B H 0.2683 0.5791 0.0178 0.108 Uiso 1 1 calc R . .
C7 C 0.3568(3) 0.5947(3) 0.1314(3) 0.063(4) Uani 1 1 d . . .
H7A H 0.3666 0.5769 0.1390 0.076 Uiso 1 1 calc R . .
H7B H 0.3363 0.5894 0.1265 0.076 Uiso 1 1 calc R . .
C8 C 0.4027(3) 0.6136(2) 0.1136(2) 0.040(3) Uani 1 2 d S . .
H8A H 0.4134 0.5962 0.1210 0.048 Uiso 0.50 1 calc PR . .
H8B H 0.4134 0.6210 0.0962 0.048 Uiso 0.50 1 calc PR . .
C9 C 0.3772(3) 0.5146(3) 0.1099(3) 0.076(5) Uani 1 1 d . . .
H9A H 0.3565 0.5114 0.1042 0.091 Uiso 1 1 calc R . .
H9B H 0.3778 0.5301 0.1250 0.091 Uiso 1 1 calc R . .
C10 C 0.3938(4) 0.4995(2) 0.0624(3) 0.064(4) Uani 1 1 d . . .
H10A H 0.4051 0.5055 0.0449 0.077 Uiso 1 1 calc R . .
H10B H 0.3734 0.4953 0.0562 0.077 Uiso 1 1 calc R . .
C11 C 0.4245(3) 0.5280(2) 0.0926(3) 0.057(3) Uani 1 1 d . . .
H11A H 0.4260 0.5444 0.1068 0.068 Uiso 1 1 calc R . .
H11B H 0.4359 0.5334 0.0749 0.068 Uiso 1 1 calc R . .

loop_
_atom_site_aniso_label
_atom_site_aniso_U_11
_atom_site_aniso_U_22
_atom_site_aniso_U_33
_atom_site_aniso_U_23
_atom_site_aniso_U_13
_atom_site_aniso_U_12
Re1 0.0220(7) 0.0674(8) 0.0674(8) -0.0397(9) 0.000 0.000
Ag1 0.0217(6) 0.0217(6) 0.0217(6) 0.000 0.000 0.000
N1 0.028(4) 0.028(4) 0.028(4) -0.004(4) 0.004(4) 0.004(4)
C1 0.101(11) 0.017(7) 0.101(11) -0.001(4) 0.076(13) 0.001(4)
Re2 0.074(3) 0.110(3) 0.110(3) -0.037(4) -0.003(2) 0.003(2)
Ag2 0.0226(4) 0.0226(4) 0.0226(4) 0.0005(3) -0.0005(3) -0.0005(3)
N2 0.027(4) 0.027(4) 0.027(4) -0.002(4) 0.002(4) 0.002(4)
C2 0.121(14) 0.027(8) 0.121(14) 0.000(5) 0.094(16) 0.000(5)
Re3 0.148(3) 0.0403(7) 0.0403(7) -0.0057(8) -0.0343(9) 0.0343(9)
Ag3 0.0246(5) 0.0226(3) 0.0226(3) 0.0021(3) -0.0002(2) -0.0002(2)
N3 0.020(5) 0.032(3) 0.032(3) -0.001(4) -0.002(3) -0.002(3)
C3 0.033(8) 0.061(7) 0.061(7) -0.028(8) -0.003(4) -0.003(4)
Re4 0.146(3) 0.0551(11) 0.0551(11) -0.0021(12) -0.0339(13) 0.0339(13)
N4 0.018(5) 0.033(3) 0.033(3) -0.002(4) -0.001(3) -0.001(3)
C4 0.024(7) 0.071(8) 0.071(8) -0.039(9) -0.004(4) -0.004(4)
Re5 0.050(3) 0.050(3) 0.050(3) 0.005(3) -0.005(3) 0.005(3)
N5 0.026(5) 0.027(3) 0.027(3) 0.000(4) 0.001(3) 0.001(3)
C5 0.032(6) 0.029(6) 0.21(2) 0.023(9) -0.040(9) -0.013(5)
N6 0.038(4) 0.023(4) 0.030(4) 0.004(3) -0.007(3) 0.008(3)
C6 0.036(6) 0.032(6) 0.20(2) 0.017(9) -0.054(9) -0.005(5)
C7 0.094(10) 0.049(7) 0.048(7) -0.029(6) 0.036(7) -0.033(7)
C8 0.024(7) 0.048(5) 0.048(5) -0.016(7) 0.001(4) 0.001(4)
C9 0.087(10) 0.054(8) 0.088(10) 0.041(7) 0.053(8) 0.048(7)
C10 0.117(12) 0.032(5) 0.044(6) -0.007(5) -0.042(7) 0.027(7)
C11 0.045(6) 0.025(5) 0.101(10) 0.022(6) -0.023(6) -0.008(4)

loop_
_atom_type_symbol
_atom_type_description
_atom_type_scat_dispersion_real
_atom_type_scat_dispersion_imag
_atom_type_scat_source
C C 0.0033 0.0016 'International Tables Vol C Tables 4.2.6.8 and 6.1.1.4'
H H 0.0000 0.0000 'International Tables Vol C Tables 4.2.6.8 and 6.1.1.4'
N N 0.0061 0.0033 'International Tables Vol C Tables 4.2.6.8 and 6.1.1.4'
O O 0.0106 0.0060 'International Tables Vol C Tables 4.2.6.8 and 6.1.1.4'
Ag Ag -0.8971 1.1015 'International Tables Vol C Tables 4.2.6.8 and 6.1.1.4'
Re Re -1.0185 7.2310 'International Tables Vol C Tables 4.2.6.8 and 6.1.1.4'

loop_
_geom_angle_atom_site_label_1
_geom_angle_atom_site_label_2
_geom_angle_atom_site_label_3
_geom_angle
_geom_angle_site_symmetry_1
_geom_angle_site_symmetry_3
N1 Ag1 N1 109.476(2) 146_465 124_655
N1 Ag1 N1 109.471(1) 146_465 3_565
N1 Ag1 N1 109.470(1) 124_655 3_565
N1 Ag1 N1 109.471(1) 146_465 .
N1 Ag1 N1 109.471(4) 124_655 .
N1 Ag1 N1 109.469(1) 3_565 .
C1 N1 C1 109.3(9) . 87
C1 N1 C1 109.3(9) . 40_554
C1 N1 C1 109.3(9) 87 40_554
C1 N1 Ag1 109.7(9) . .
C1 N1 Ag1 109.7(9) 87 .
C1 N1 Ag1 109.7(9) 40_554 .
N1 C1 C2 109.2(13) . .
N3 Ag2 N3 111.1(2) . 40_554
N3 Ag2 N3 111.1(2) . 87
N3 Ag2 N3 111.1(2) 40_554 87
N3 Ag2 N2 107.8(3) . .
N3 Ag2 N2 107.8(3) 40_554 .
N3 Ag2 N2 107.8(3) 87 .
C2 N2 C2 109.1(9) . 40_554
C2 N2 C2 109.1(9) . 87
C2 N2 C2 109.1(9) 40_554 87
C2 N2 Ag2 109.8(9) . .
C2 N2 Ag2 109.8(9) 40_554 .
C2 N2 Ag2 109.8(9) 87 .
N2 C2 C1 110.3(13) . .
N6 Ag3 N6 111.1(4) . 142_554
N6 Ag3 N5 110.9(2) . .
N6 Ag3 N5 110.9(2) 142_554 .
N6 Ag3 N4 107.0(2) . .
N6 Ag3 N4 107.0(2) 142_554 .
N5 Ag3 N4 109.6(4) . .
C6 N3 C6 105.9(18) . 142_554
C6 N3 C3 109.9(10) . .
C6 N3 C3 109.9(10) 142_554 .
C6 N3 Ag2 110.3(6) . .
C6 N3 Ag2 110.3(6) 142_554 .
C3 N3 Ag2 110.5(8) . .
N3 C3 C4 110.0(12) . .
C4 N4 C5 107.8(10) . .
C4 N4 C5 107.8(10) . 142_554
C5 N4 C5 107.7(17) . 142_554
C4 N4 Ag3 112.4(8) . .
C5 N4 Ag3 110.5(6) . .
C5 N4 Ag3 110.5(6) 142_554 .
N4 C4 C3 111.5(12) . .
C7 N5 C7 107.0(14) 142_554 .
C7 N5 C8 107.4(8) 142_554 .
C7 N5 C8 107.4(8) . .
C7 N5 Ag3 110.8(6) 142_554 .
C7 N5 Ag3 110.9(6) . .
C8 N5 Ag3 113.1(7) . .
N4 C5 C6 110.4(9) . .
C9 N6 C11 110.0(11) . .
C9 N6 C10 108.6(10) . .
C11 N6 C10 105.6(10) . .
C9 N6 Ag3 106.2(6) . .
C11 N6 Ag3 112.8(6) . .
C10 N6 Ag3 113.6(6) . .
N3 C6 C5 111.1(9) . .
N5 C7 C7 111.3(6) . 117_566
C8 C8 N5 112.3(6) 6_565 .
N6 C9 C9 110.5(5) . 72_565
N6 C10 C11 110.1(8) . 72_565
N6 C11 C10 111.8(8) . 72_565

loop_
_geom_bond_atom_site_label_1
_geom_bond_atom_site_label_2
_geom_bond_distance
_geom_bond_site_symmetry_2
Ag1 N1 2.357(17) 146_465
Ag1 N1 2.357(18) 124_655
Ag1 N1 2.358(17) 3_565
Ag1 N1 2.358(17) .
N1 C1 1.472(16) .
N1 C1 1.472(16) 87
N1 C1 1.472(16) 40_554
C1 C2 1.59(2) .
Ag2 N3 2.369(10) .
Ag2 N3 2.369(10) 40_554
Ag2 N3 2.369(10) 87
Ag2 N2 2.378(18) .
N2 C2 1.460(17) .
N2 C2 1.460(17) 40_554
N2 C2 1.460(17) 87
Ag3 N6 2.375(7) .
Ag3 N6 2.375(7) 142_554
Ag3 N5 2.396(10) .
Ag3 N4 2.409(10) .
N3 C6 1.446(13) .
N3 C6 1.446(13) 142_554
N3 C3 1.455(18) .
C3 C4 1.56(2) .
N4 C4 1.451(18) .
N4 C5 1.475(13) .
N4 C5 1.475(13) 142_554
N5 C7 1.475(12) 142_554
N5 C7 1.476(12) .
N5 C8 1.511(17) .
C5 C6 1.559(15) .
N6 C9 1.445(14) .
N6 C11 1.456(13) .
N6 C10 1.503(13) .
C7 C7 1.543(19) 117_566
C8 C8 1.47(3) 6_565
C9 C9 1.57(2) 72_565
C10 C11 1.521(14) 72_565
C11 C10 1.521(14) 72_565
